data_1568697
loop_
_publ_author_name
'Horiuchi, Sachio'
'Minemawari, Hiromi'
'Ishibashi, Shoji'

_publ_section_title
;
 Competition of polar and antipolar states hidden behind a variety of
 polarization switching modes in hydrogen-bonded molecular chains.
;
_journal_issue 6
_journal_name_full 'Materials horizons'
_journal_page_first 2149
_journal_page_last 2159
_journal_paper_doi 10.1039/d2mh01530g
_journal_volume 10
_journal_year 2023
_chemical_formula_moiety 'C7 H7 N5'
_chemical_formula_sum 'C7 H7 N5'
_chemical_formula_weight 161.17
_chemical_name_common APHTZ
_chemical_name_systematic 5-(4-aminophenyl)-1H-tetrazole
_space_group_crystal_system monoclinic
_space_group_IT_number 7
_space_group_name_Hall 'P -2yac'
_space_group_name_H-M_alt 'P 1 n 1'
_atom_sites_solution_hydrogens geom
_atom_sites_solution_primary direct
_atom_sites_solution_secondary difmap
_audit_update_record
;
2023-02-21 deposited with the CCDC.	2023-03-01 downloaded from the CCDC.
;
_cell_angle_alpha 90.0000
_cell_angle_beta 91.087(4)
_cell_angle_gamma 90.0000
_cell_formula_units_Z 4
_cell_length_a 8.2666(3)
_cell_length_b 5.6858(2)
_cell_length_c 15.5021(7)
_cell_measurement_reflns_used 5133
_cell_measurement_temperature 296
_cell_measurement_theta_max 29.34
_cell_measurement_theta_min 2.75
_cell_volume 728.50(5)
_computing_cell_refinement 'CrysAlisPro 1.171.41.99a (Rigaku OD, 2021)'
_computing_data_collection 'CrysAlisPro 1.171.41.99a (Rigaku OD, 2021)'
_computing_data_reduction 'CrysAlisPro 1.171.41.99a (Rigaku OD, 2021)'
_computing_molecular_graphics 'CrystalStructure 4.2.4'
_computing_publication_material 'CrystalStructure 4.2.4 (Rigaku, 2016)'
_computing_structure_refinement 'SHELXL Version 2018/3 (Sheldrick, 2008)'
_computing_structure_solution 'SIR92 (Altomare, et al., 1994)'
_diffrn_ambient_temperature 296
_diffrn_measured_fraction_theta_full 1.000
_diffrn_measured_fraction_theta_max 1.000
_diffrn_measurement_device_type 'Rigaku XtaLAB P200'
_diffrn_measurement_method \w
_diffrn_radiation_type 'Mo K\a'
_diffrn_radiation_wavelength 0.71075
_diffrn_reflns_av_R_equivalents 0.0200
_diffrn_reflns_Laue_measured_fraction_full 1.000
_diffrn_reflns_Laue_measured_fraction_max 1.000
_diffrn_reflns_limit_h_max 10
_diffrn_reflns_limit_h_min -10
_diffrn_reflns_limit_k_max 7
_diffrn_reflns_limit_k_min -7
_diffrn_reflns_limit_l_max 19
_diffrn_reflns_limit_l_min -20
_diffrn_reflns_number 10608
_diffrn_reflns_point_group_measured_fraction_full 0.955
_diffrn_reflns_point_group_measured_fraction_max 0.937
_diffrn_reflns_theta_full 25.242
_diffrn_reflns_theta_max 27.483
_diffrn_reflns_theta_min 2.628
_diffrn_standards_number 0
_exptl_absorpt_coefficient_mu 0.101
_exptl_absorpt_correction_type none
_exptl_crystal_colour colourless
_exptl_crystal_density_diffrn 1.469
_exptl_crystal_density_method 'not measured'
_exptl_crystal_description plate
_exptl_crystal_F_000 336.00
_exptl_crystal_preparation ferroelectric
_exptl_crystal_recrystallization_method 'Re-crystallisation from solvent: methanol'
_exptl_crystal_size_max 0.353
_exptl_crystal_size_mid 0.303
_exptl_crystal_size_min 0.085
_refine_diff_density_max 0.17
_refine_diff_density_min -0.14
_refine_ls_abs_structure_details
;
 Flack x determined using 1056 quotients [(I+)-(I-)]/[(I+)+(I-)]
 (Parsons, Flack and Wagner, Acta Cryst. B69 (2013) 249-259).
;
_refine_ls_abs_structure_Flack -0.9(10)
_refine_ls_extinction_coef 0.018(4)
_refine_ls_extinction_method SHELXL
_refine_ls_goodness_of_fit_ref 1.038
_refine_ls_hydrogen_treatment mixed
_refine_ls_number_parameters 242
_refine_ls_number_reflns 3133
_refine_ls_number_restraints 2
_refine_ls_R_factor_all 0.0434
_refine_ls_R_factor_gt 0.0328
_refine_ls_shift/su_max 0.001
_refine_ls_structure_factor_coef Fsqd
_refine_ls_weighting_details 'w = 1/[\s^2^(Fo^2^)+(0.0502P)^2^+0.0410P] where P=(Fo^2^+2Fc^2^)/3'
_refine_ls_weighting_scheme calc
_refine_ls_wR_factor_gt 0.0807
_refine_ls_wR_factor_ref 0.0851
_reflns_Friedel_coverage 0.869
_reflns_Friedel_fraction_full 0.910
_reflns_Friedel_fraction_max 0.873
_reflns_number_gt 2586
_reflns_number_total 3133
_reflns_threshold_expression F^2^>2.0\s(F^2^)
_cod_data_source_file d2mh01530g2.cif
_cod_data_source_block APHTZ
_cod_depositor_comments 'Adding full bibliography for 1568697--1568703.cif.'
_cod_database_code 1568697

loop_
_space_group_symop_id
_space_group_symop_operation_xyz
1 +X,+Y,+Z
2 1/2+X,-Y,1/2+Z

loop_
_atom_site_label
_atom_site_type_symbol
_atom_site_fract_x
_atom_site_fract_y
_atom_site_fract_z
_atom_site_U_iso_or_equiv
_atom_site_adp_type
_atom_site_occupancy
_atom_site_site_symmetry_order
_atom_site_calc_flag
_atom_site_refinement_flags_posn
_atom_site_refinement_flags_adp
_atom_site_refinement_flags_occupancy
_atom_site_disorder_assembly
_atom_site_disorder_group
N1 N 0.2722(4) 0.0850(4) 0.3767(2) 0.0378(8) Uani 1 1 d . . . . .
N2 N 0.2475(4) -0.0828(5) 0.3163(2) 0.0456(9) Uani 1 1 d . . . . .
N3 N 0.3751(4) -0.2092(5) 0.3156(2) 0.0421(9) Uani 1 1 d . . . . .
N4 N 0.4848(4) -0.1273(5) 0.3766(2) 0.0329(7) Uani 1 1 d . . . . .
N5 N 0.6711(5) 0.5969(6) 0.6891(3) 0.0514(11) Uani 1 1 d . . . . .
N6 N 0.7862(4) 0.6136(5) 0.4016(2) 0.0342(8) Uani 1 1 d . . . . .
N7 N 0.8877(4) 0.6939(5) 0.4624(2) 0.0395(8) Uani 1 1 d . . . . .
N8 N 1.0133(4) 0.5550(5) 0.4633(3) 0.0425(8) Uani 1 1 d . . . . .
N9 N 0.9943(4) 0.3855(4) 0.4028(2) 0.0376(8) Uani 1 1 d . . . . .
N10 N 0.5897(5) -0.0939(6) 0.0841(3) 0.0506(11) Uani 1 1 d . . . . .
C1 C 0.4177(4) 0.0554(5) 0.4121(2) 0.0298(8) Uani 1 1 d . . . . .
C2 C 0.4840(4) 0.1992(5) 0.4832(2) 0.0275(8) Uani 1 1 d . . . . .
C3 C 0.4158(4) 0.4154(5) 0.5046(2) 0.0319(9) Uani 1 1 d . . . . .
H4 H 0.328441 0.472274 0.472215 0.038 Uiso 1 1 calc R U . . .
C4 C 0.4754(4) 0.5458(5) 0.5726(3) 0.0354(10) Uani 1 1 d . . . . .
H5 H 0.426537 0.688036 0.586115 0.043 Uiso 1 1 calc R U . . .
C5 C 0.6086(5) 0.4682(6) 0.6219(2) 0.0359(10) Uani 1 1 d . . . . .
C6 C 0.6793(4) 0.2542(6) 0.5984(3) 0.0387(9) Uani 1 1 d . . . . .
H6 H 0.769832 0.201180 0.629104 0.046 Uiso 1 1 calc R U . . .
C7 C 0.6195(4) 0.1212(6) 0.5318(3) 0.0367(9) Uani 1 1 d . . . . .
H7 H 0.668310 -0.021288 0.518463 0.044 Uiso 1 1 calc R U . . .
C8 C 0.8507(4) 0.4235(5) 0.3624(2) 0.0283(8) Uani 1 1 d . . . . .
C9 C 0.7784(4) 0.2868(5) 0.2934(2) 0.0283(8) Uani 1 1 d . . . . .
C10 C 0.6453(4) 0.3685(5) 0.2465(2) 0.0328(9) Uani 1 1 d . . . . .
H11 H 0.597276 0.509643 0.262370 0.039 Uiso 1 1 calc R U . . .
C11 C 0.5824(5) 0.2446(6) 0.1768(2) 0.0356(9) Uani 1 1 d . . . . .
H12 H 0.494549 0.304133 0.145406 0.043 Uiso 1 1 calc R U . . .
C12 C 0.6513(4) 0.0296(6) 0.1537(2) 0.0314(9) Uani 1 1 d . . . . .
C13 C 0.7846(5) -0.0535(5) 0.2008(2) 0.0341(9) Uani 1 1 d . . . . .
H13 H 0.831649 -0.196149 0.185960 0.041 Uiso 1 1 calc R U . . .
C14 C 0.8472(4) 0.0736(5) 0.2691(3) 0.0310(9) Uani 1 1 d . . . . .
H14 H 0.936895 0.016441 0.299555 0.037 Uiso 1 1 calc R U . . .
H1 H 0.192(3) 0.183(5) 0.386(2) 0.052(9) Uiso 1 1 d . . . . .
H2 H 0.639(4) 0.726(5) 0.6955(19) 0.021(7) Uiso 1 1 d . . . . .
H3 H 0.747(6) 0.504(9) 0.734(3) 0.102(16) Uiso 1 1 d . . . . .
H8 H 0.690(3) 0.692(5) 0.3938(17) 0.038(7) Uiso 1 1 d . . . . .
H9 H 0.514(4) -0.048(5) 0.060(2) 0.026(7) Uiso 1 1 d . . . . .
H10 H 0.656(6) -0.216(8) 0.068(3) 0.11(2) Uiso 1 1 d . . . . .

loop_
_atom_site_aniso_label
_atom_site_aniso_U_11
_atom_site_aniso_U_22
_atom_site_aniso_U_33
_atom_site_aniso_U_23
_atom_site_aniso_U_13
_atom_site_aniso_U_12
N1 0.0301(16) 0.0456(14) 0.0373(18) -0.0102(12) -0.0075(14) 0.0129(11)
N2 0.039(2) 0.0574(17) 0.040(2) -0.0169(14) -0.0107(16) 0.0158(13)
N3 0.0392(19) 0.0443(15) 0.042(2) -0.0123(14) -0.0143(16) 0.0110(13)
N4 0.0293(17) 0.0376(13) 0.0314(18) -0.0057(12) -0.0080(15) 0.0080(12)
N5 0.049(3) 0.0493(18) 0.055(3) -0.0230(18) -0.007(2) 0.0046(15)
N6 0.0305(18) 0.0363(13) 0.0356(19) -0.0033(12) -0.0039(16) 0.0088(12)
N7 0.0320(17) 0.0486(15) 0.038(2) -0.0100(14) -0.0055(15) 0.0114(13)
N8 0.0345(19) 0.0463(15) 0.046(2) -0.0110(14) -0.0131(16) 0.0122(11)
N9 0.0321(17) 0.0436(13) 0.0367(19) -0.0084(12) -0.0098(14) 0.0125(11)
N10 0.045(2) 0.0578(19) 0.048(2) -0.0145(17) -0.016(2) 0.0022(15)
C1 0.0277(19) 0.0360(15) 0.0254(18) 0.0017(12) -0.0087(16) 0.0017(12)
C2 0.0233(18) 0.0282(14) 0.031(2) -0.0009(13) -0.0001(15) 0.0032(12)
C3 0.028(2) 0.0326(14) 0.035(2) 0.0029(13) -0.0061(17) 0.0025(12)
C4 0.0241(19) 0.0285(15) 0.054(3) -0.0022(16) 0.0021(18) 0.0047(12)
C5 0.034(2) 0.041(2) 0.033(2) -0.0050(17) 0.0046(19) -0.0071(15)
C6 0.023(2) 0.0469(18) 0.046(3) -0.0012(18) -0.0037(18) 0.0083(13)
C7 0.032(2) 0.0392(16) 0.039(2) -0.0043(16) -0.0027(19) 0.0083(14)
C8 0.0246(18) 0.0266(13) 0.034(2) 0.0009(12) 0.0094(16) 0.0106(11)
C9 0.0252(18) 0.0319(14) 0.0278(19) 0.0037(13) -0.0005(15) -0.0013(12)
C10 0.027(2) 0.0321(14) 0.039(2) -0.0021(14) -0.0034(17) 0.0125(13)
C11 0.031(2) 0.0467(17) 0.028(2) -0.0032(16) -0.0091(17) 0.0068(14)
C12 0.0197(19) 0.0384(17) 0.036(2) -0.0025(17) 0.0014(17) -0.0012(14)
C13 0.038(2) 0.0293(16) 0.035(2) -0.0046(14) 0.0017(18) -0.0005(13)
C14 0.023(2) 0.0303(14) 0.040(2) 0.0017(13) 0.0019(17) 0.0048(11)

loop_
_atom_type_symbol
_atom_type_description
_atom_type_scat_dispersion_real
_atom_type_scat_dispersion_imag
_atom_type_scat_source
C C 0.0033 0.0016
;
International Tables for Crystallography
(Vol. C, Tables 4.2.6.8 and 6.1.1.4)
;
H H 0.0000 0.0000
;
International Tables for Crystallography
(Vol. C, Table 6.1.1.4)
;
N N 0.0061 0.0033
;
International Tables for Crystallography
(Vol. C, Tables 4.2.6.8 and 6.1.1.4)
;

loop_
_geom_angle_atom_site_label_1
_geom_angle_atom_site_label_2
_geom_angle_atom_site_label_3
_geom_angle
_geom_angle_site_symmetry_1
_geom_angle_site_symmetry_3
_geom_angle_publ_flag
C1 N1 N2 108.8(3) . . ?
C1 N1 H1 134(2) . . ?
N2 N1 H1 117(2) . . ?
N3 N2 N1 106.9(3) . . ?
N2 N3 N4 109.7(3) . . ?
C1 N4 N3 106.2(3) . . ?
C5 N5 H2 118(2) . . ?
C5 N5 H3 116(3) . . ?
H2 N5 H3 125(4) . . ?
N7 N6 C8 110.0(3) . . ?
N7 N6 H8 117.3(17) . . ?
C8 N6 H8 132.6(18) . . ?
N8 N7 N6 106.9(3) . . ?
N7 N8 N9 110.0(3) . . ?
C8 N9 N8 107.3(3) . . ?
C12 N10 H9 120(2) . . ?
C12 N10 H10 113(3) . . ?
H9 N10 H10 127(4) . . ?
N4 C1 N1 108.5(3) . . ?
N4 C1 C2 127.2(3) . . ?
N1 C1 C2 124.2(3) . . ?
C3 C2 C7 118.1(3) . . ?
C3 C2 C1 121.5(3) . . ?
C7 C2 C1 120.4(3) . . ?
C4 C3 C2 121.2(3) . . ?
C4 C3 H4 119.4 . . ?
C2 C3 H4 119.4 . . ?
C3 C4 C5 121.1(3) . . ?
C3 C4 H5 119.4 . . ?
C5 C4 H5 119.4 . . ?
N5 C5 C4 122.0(4) . . ?
N5 C5 C6 120.7(4) . . ?
C4 C5 C6 117.3(3) . . ?
C7 C6 C5 122.1(3) . . ?
C7 C6 H6 118.9 . . ?
C5 C6 H6 118.9 . . ?
C6 C7 C2 120.1(3) . . ?
C6 C7 H7 119.9 . . ?
C2 C7 H7 119.9 . . ?
N9 C8 N6 105.7(3) . . ?
N9 C8 C9 127.3(3) . . ?
N6 C8 C9 127.0(3) . . ?
C10 C9 C14 118.3(3) . . ?
C10 C9 C8 121.4(3) . . ?
C14 C9 C8 120.2(3) . . ?
C11 C10 C9 121.4(3) . . ?
C11 C10 H11 119.3 . . ?
C9 C10 H11 119.3 . . ?
C10 C11 C12 119.8(3) . . ?
C10 C11 H12 120.1 . . ?
C12 C11 H12 120.1 . . ?
N10 C12 C13 121.0(3) . . ?
N10 C12 C11 120.0(3) . . ?
C13 C12 C11 119.0(3) . . ?
C14 C13 C12 120.5(3) . . ?
C14 C13 H13 119.8 . . ?
C12 C13 H13 119.8 . . ?
C13 C14 C9 121.0(3) . . ?
C13 C14 H14 119.5 . . ?
C9 C14 H14 119.5 . . ?

loop_
_geom_bond_atom_site_label_1
_geom_bond_atom_site_label_2
_geom_bond_distance
_geom_bond_site_symmetry_2
_geom_bond_publ_flag
N1 C1 1.323(5) . ?
N1 N2 1.350(4) . ?
N1 H1 0.88(3) . ?
N2 N3 1.276(4) . ?
N3 N4 1.379(4) . ?
N4 C1 1.304(5) . ?
N5 C5 1.366(5) . ?
N5 H2 0.79(3) . ?
N5 H3 1.07(5) . ?
N6 N7 1.331(4) . ?
N6 C8 1.354(4) . ?
N6 H8 0.92(2) . ?
N7 N8 1.304(4) . ?
N8 N9 1.353(4) . ?
N9 C8 1.349(5) . ?
N10 C12 1.376(5) . ?
N10 H9 0.77(3) . ?
N10 H10 0.92(5) . ?
C1 C2 1.470(5) . ?
C2 C3 1.395(4) . ?
C2 C7 1.410(5) . ?
C3 C4 1.372(5) . ?
C3 H4 0.9300 . ?
C4 C5 1.400(5) . ?
C4 H5 0.9300 . ?
C5 C6 1.401(5) . ?
C6 C7 1.364(5) . ?
C6 H6 0.9300 . ?
C7 H7 0.9300 . ?
C8 C9 1.443(5) . ?
C9 C10 1.387(5) . ?
C9 C14 1.394(4) . ?
C10 C11 1.384(5) . ?
C10 H11 0.9300 . ?
C11 C12 1.398(5) . ?
C11 H12 0.9300 . ?
C12 C13 1.394(5) . ?
C13 C14 1.375(5) . ?
C13 H13 0.9300 . ?
C14 H14 0.9300 . ?

loop_
_geom_hbond_atom_site_label_D
_geom_hbond_atom_site_label_H
_geom_hbond_atom_site_label_A
_geom_hbond_site_symmetry_D
_geom_hbond_site_symmetry_H
_geom_hbond_site_symmetry_A
_geom_hbond_distance_DA
_geom_hbond_distance_DH
_geom_hbond_distance_HA
_geom_hbond_angle_DHA
_geom_hbond_publ_flag
N1 H1 N9 . . 1_455 2.897(4) 0.88(3) 2.02(3) 175(3) no
N6 H8 N4 . . 1_565 2.914(4) 0.92(2) 2.00(2) 178(2) no

loop_
_geom_torsion_atom_site_label_1
_geom_torsion_atom_site_label_2
_geom_torsion_atom_site_label_3
_geom_torsion_atom_site_label_4
_geom_torsion
_geom_torsion_site_symmetry_1
_geom_torsion_site_symmetry_2
_geom_torsion_site_symmetry_3
_geom_torsion_site_symmetry_4
_geom_torsion_publ_flag
C1 N1 N2 N3 0.0(4) . . . . ?
N1 N2 N3 N4 0.8(5) . . . . ?
N2 N3 N4 C1 -1.2(5) . . . . ?
C8 N6 N7 N8 -1.2(4) . . . . ?
N6 N7 N8 N9 0.5(4) . . . . ?
N7 N8 N9 C8 0.5(4) . . . . ?
N3 N4 C1 N1 1.2(4) . . . . ?
N3 N4 C1 C2 177.5(3) . . . . ?
N2 N1 C1 N4 -0.8(4) . . . . ?
N2 N1 C1 C2 -177.2(3) . . . . ?
N4 C1 C2 C3 167.6(4) . . . . ?
N1 C1 C2 C3 -16.7(6) . . . . ?
N4 C1 C2 C7 -12.3(6) . . . . ?
N1 C1 C2 C7 163.5(4) . . . . ?
C7 C2 C3 C4 -2.0(5) . . . . ?
C1 C2 C3 C4 178.2(3) . . . . ?
C2 C3 C4 C5 1.1(6) . . . . ?
C3 C4 C5 N5 179.1(4) . . . . ?
C3 C4 C5 C6 0.8(6) . . . . ?
N5 C5 C6 C7 179.8(4) . . . . ?
C4 C5 C6 C7 -1.9(6) . . . . ?
C5 C6 C7 C2 1.0(6) . . . . ?
C3 C2 C7 C6 0.9(5) . . . . ?
C1 C2 C7 C6 -179.2(4) . . . . ?
N8 N9 C8 N6 -1.2(4) . . . . ?
N8 N9 C8 C9 -179.7(4) . . . . ?
N7 N6 C8 N9 1.5(4) . . . . ?
N7 N6 C8 C9 -180.0(3) . . . . ?
N9 C8 C9 C10 -167.7(4) . . . . ?
N6 C8 C9 C10 14.1(6) . . . . ?
N9 C8 C9 C14 8.7(6) . . . . ?
N6 C8 C9 C14 -169.5(3) . . . . ?
C14 C9 C10 C11 -0.7(5) . . . . ?
C8 C9 C10 C11 175.8(4) . . . . ?
C9 C10 C11 C12 1.5(5) . . . . ?
C10 C11 C12 N10 -179.7(4) . . . . ?
C10 C11 C12 C13 -1.2(6) . . . . ?
N10 C12 C13 C14 178.7(4) . . . . ?
C11 C12 C13 C14 0.1(6) . . . . ?
C12 C13 C14 C9 0.6(6) . . . . ?
C10 C9 C14 C13 -0.3(5) . . . . ?
C8 C9 C14 C13 -176.9(3) . . . . ?
